data_7102126
loop_
_publ_author_name
'Luo, Feng'
'Zheng, Ji-min'
'Batten, Stuart R'

_publ_section_title
;
 Unprecedented (3,4)-connected metal-organic frameworks (MOFs) with
 3-fold interpenetration and considerable solvent-accessible void
 space.
;
_journal_issue 36
_journal_name_full 'Chemical communications (Cambridge, England)'
_journal_page_first 3744
_journal_page_last 3746
_journal_paper_doi 10.1039/b706177c
_journal_year 2007
_chemical_formula_sum 'C72 H48 Cu3 N12 O23'
_chemical_formula_weight 1639.84
_chemical_name_systematic
;
?
;
_space_group_IT_number 148
_symmetry_cell_setting rhombohedral
_symmetry_space_group_name_Hall '-R 3'
_symmetry_space_group_name_H-M 'R -3 :H'
_atom_sites_solution_hydrogens geom
_atom_sites_solution_primary direct
_atom_sites_solution_secondary difmap
_audit_creation_method SHELXL-97
_cell_angle_alpha 90.00
_cell_angle_beta 90.00
_cell_angle_gamma 120.00
_cell_formula_units_Z 3
_cell_length_a 18.604(3)
_cell_length_b 18.604(3)
_cell_length_c 19.756(4)
_cell_measurement_reflns_used 13310
_cell_measurement_temperature 298(2)
_cell_measurement_theta_max 27.50
_cell_measurement_theta_min 3.09
_cell_volume 5921.7(17)
_computing_cell_refinement 'RAXIS-RAPID Auto(Rigaku, 2004)'
_computing_data_collection 'RAXIS-RAPID Auto(Rigaku, 2004)'
_computing_data_reduction 'CrystalStructure(Rigaku/MSC, 2004)'
_computing_molecular_graphics 'SHELXL-97 (Sheldrick, 2001)'
_computing_publication_material 'SHELXL-97 (Sheldrick, 1997)'
_computing_structure_refinement 'SHELXL-97 (Sheldrick, 1997)'
_computing_structure_solution 'SHELXS-97 (Sheldrick, 1997)'
_diffrn_ambient_temperature 298(2)
_diffrn_measured_fraction_theta_full 0.997
_diffrn_measured_fraction_theta_max 0.997
_diffrn_measurement_device_type 'rigaku r-axis rapid IP area detector'
_diffrn_measurement_method '\w scans'
_diffrn_radiation_monochromator graphite
_diffrn_radiation_probe x-ray
_diffrn_radiation_type MoK\a
_diffrn_radiation_wavelength 0.71073
_diffrn_reflns_av_R_equivalents 0.0623
_diffrn_reflns_av_sigmaI/netI 0.0406
_diffrn_reflns_limit_h_max 24
_diffrn_reflns_limit_h_min -24
_diffrn_reflns_limit_k_max 24
_diffrn_reflns_limit_k_min -20
_diffrn_reflns_limit_l_max 25
_diffrn_reflns_limit_l_min -25
_diffrn_reflns_number 18919
_diffrn_reflns_theta_full 27.48
_diffrn_reflns_theta_max 27.48
_diffrn_reflns_theta_min 3.09
_diffrn_source 'rotating anode'
_exptl_absorpt_coefficient_mu 0.881
_exptl_absorpt_correction_T_max 0.9631
_exptl_absorpt_correction_T_min 0.9265
_exptl_absorpt_correction_type multi-scan
_exptl_crystal_colour Green
_exptl_crystal_density_diffrn 1.380
_exptl_crystal_density_method 'not measured'
_exptl_crystal_description Block
_exptl_crystal_F_000 2505
_exptl_crystal_size_max 0.09
_exptl_crystal_size_mid 0.07
_exptl_crystal_size_min 0.04
_refine_diff_density_max 0.655
_refine_diff_density_min -0.481
_refine_diff_density_rms 0.097
_refine_ls_extinction_method none
_refine_ls_goodness_of_fit_ref 1.059
_refine_ls_hydrogen_treatment refU
_refine_ls_matrix_type full
_refine_ls_number_parameters 193
_refine_ls_number_reflns 3010
_refine_ls_number_restraints 1
_refine_ls_restrained_S_all 1.059
_refine_ls_R_factor_all 0.0737
_refine_ls_R_factor_gt 0.0540
_refine_ls_shift/su_max 0.001
_refine_ls_shift/su_mean 0.000
_refine_ls_structure_factor_coef Fsqd
_refine_ls_weighting_details 'calc w=1/[\s^2^(Fo^2^)+(0.1119P)^2^+4.9780P] where P=(Fo^2^+2Fc^2^)/3'
_refine_ls_weighting_scheme calc
_refine_ls_wR_factor_gt 0.1616
_refine_ls_wR_factor_ref 0.1745
_reflns_number_gt 2311
_reflns_number_total 3010
_reflns_threshold_expression >2sigma(I)
_cod_data_source_file b706177c.txt
_cod_data_source_block shelxl
_cod_depositor_comments
;
The following automatic conversions were performed:
'_symmetry_cell_setting' value 'Rhombohedral' changed to 'rhombohedral'
according to '/home/saulius/struct/CIF-dictionaries/cif_core.dic'
dictionary named 'cif_core.dic' version 2.4.1 from
2010-06-29.

'_exptl_absorpt_correction_type' value 'Multi-scan' changed
to 'multi-scan' according to
'/home/saulius/struct/CIF-dictionaries/cif_core.dic' dictionary named
'cif_core.dic' version 2.4.1 from
2010-06-29.

'_refine_ls_hydrogen_treatment' value 'refu' changed to
'refU' according to '/home/saulius/struct/CIF-dictionaries/cif_core.dic'
dictionary named 'cif_core.dic' version 2.4.1 from 2010-06-29.

Automatic conversion script
Id: cif_fix_enum 1527 2010-12-29 10:47:43Z saulius 
;
_cod_original_sg_symbol_H-M R-3
_cod_database_code 7102126

loop_
_symmetry_equiv_pos_as_xyz
'x, y, z'
'-y, x-y, z'
'-x+y, -x, z'
'x+2/3, y+1/3, z+1/3'
'-y+2/3, x-y+1/3, z+1/3'
'-x+y+2/3, -x+1/3, z+1/3'
'x+1/3, y+2/3, z+2/3'
'-y+1/3, x-y+2/3, z+2/3'
'-x+y+1/3, -x+2/3, z+2/3'
'-x, -y, -z'
'y, -x+y, -z'
'x-y, x, -z'
'-x+2/3, -y+1/3, -z+1/3'
'y+2/3, -x+y+1/3, -z+1/3'
'x-y+2/3, x+1/3, -z+1/3'
'-x+1/3, -y+2/3, -z+2/3'
'y+1/3, -x+y+2/3, -z+2/3'
'x-y+1/3, x+2/3, -z+2/3'

loop_
_atom_site_label
_atom_site_type_symbol
_atom_site_fract_x
_atom_site_fract_y
_atom_site_fract_z
_atom_site_U_iso_or_equiv
_atom_site_adp_type
_atom_site_occupancy
_atom_site_symmetry_multiplicity
_atom_site_calc_flag
_atom_site_refinement_flags
_atom_site_disorder_assembly
_atom_site_disorder_group
C1 C 0.4004(2) 0.55666(19) 0.00059(16) 0.0299(7) Uani 1 1 d . . .
C2 C 0.36564(19) 0.61358(18) -0.00279(17) 0.0285(6) Uani 1 1 d . . .
C3 C 0.28033(19) 0.58118(19) -0.00290(17) 0.0307(7) Uani 1 1 d . . .
H3 H 0.2448 0.5240 -0.0031 0.037 Uiso 1 1 calc R . .
C4 C 0.5238(3) 0.5482(3) 0.1440(2) 0.0616(13) Uani 1 1 d . . .
H4 H 0.5556 0.6013 0.1262 0.074 Uiso 1 1 calc R . .
C5 C 0.5158(3) 0.5393(3) 0.2134(2) 0.0681(15) Uani 1 1 d . . .
H5 H 0.5415 0.5857 0.2413 0.097(19) Uiso 1 1 calc R . .
C6 C 0.4699(2) 0.4619(2) 0.24086(18) 0.0407(8) Uani 1 1 d . . .
C7 C 0.4337(3) 0.3965(3) 0.19655(19) 0.0548(11) Uani 1 1 d . . .
H7 H 0.4019 0.3427 0.2129 0.078(16) Uiso 1 1 calc R . .
C8 C 0.4444(3) 0.4104(2) 0.12816(19) 0.0514(10) Uani 1 1 d . . .
H8 H 0.4194 0.3652 0.0989 0.079(16) Uiso 1 1 calc R . .
C9 C 0.4559(3) 0.4418(2) 0.31541(18) 0.0474(9) Uani 1 1 d . . .
C10 C 0.4949(2) 0.5002(2) 0.42956(19) 0.0380(8) Uani 1 1 d . . .
C11 C 0.5091(3) 0.5687(2) 0.46648(19) 0.0483(9) Uani 1 1 d . . .
H11 H 0.5154 0.6156 0.4442 0.079(16) Uiso 1 1 calc R . .
C12 C 0.4858(3) 0.4310(3) 0.46379(19) 0.0488(10) Uani 1 1 d . . .
H12 H 0.4762 0.3842 0.4396 0.080(16) Uiso 1 1 calc R . .
Cu1 Cu 0.5000 0.5000 0.0000 0.0270(2) Uani 1 2 d S . .
H2 H 0.514(4) 0.559(3) 0.341(3) 0.09(2) Uiso 1 1 d D . .
N1 N 0.48894(18) 0.48584(17) 0.10218(15) 0.0337(6) Uani 1 1 d . . .
N2 N 0.4944(2) 0.5059(2) 0.35835(17) 0.0437(8) Uani 1 1 d D . .
O1 O 0.35405(15) 0.48028(14) -0.00062(13) 0.0388(6) Uani 1 1 d . . .
O2 O 0.47928(13) 0.59172(14) 0.00489(11) 0.0322(5) Uani 1 1 d . . .
O3 O 0.4114(3) 0.3702(2) 0.33325(16) 0.0926(15) Uani 1 1 d . . .
O4 O 0.3333 0.6667 0.1667 0.188(9) Uani 1 6 d S A 1
O5 O 0.3333 0.6667 0.8022(18) 0.204(13) Uani 0.50 3 d SP B 1
O4' O 0.316(3) 0.745(2) 0.1664(7) 0.153(9) Uani 0.33 1 d P . 2
O5' O 0.3614(15) 0.7526(14) 0.8038(16) 0.095(9) Uani 0.17 1 d P C 2

loop_
_atom_site_aniso_label
_atom_site_aniso_U_11
_atom_site_aniso_U_22
_atom_site_aniso_U_33
_atom_site_aniso_U_23
_atom_site_aniso_U_13
_atom_site_aniso_U_12
C1 0.0335(16) 0.0334(16) 0.0270(15) -0.0029(12) -0.0024(12) 0.0199(14)
C2 0.0299(15) 0.0279(15) 0.0309(16) -0.0009(12) -0.0011(12) 0.0169(13)
C3 0.0292(15) 0.0256(15) 0.0359(17) -0.0003(12) -0.0001(12) 0.0125(12)
C4 0.099(4) 0.038(2) 0.0284(19) 0.0022(16) -0.003(2) 0.020(2)
C5 0.112(4) 0.040(2) 0.028(2) -0.0020(17) -0.002(2) 0.020(2)
C6 0.048(2) 0.0420(19) 0.0280(16) 0.0005(15) -0.0022(15) 0.0198(17)
C7 0.074(3) 0.037(2) 0.0328(19) 0.0011(16) 0.0028(19) 0.0123(19)
C8 0.070(3) 0.038(2) 0.0299(18) -0.0051(15) 0.0002(18) 0.0147(19)
C9 0.061(2) 0.045(2) 0.0266(17) 0.0027(15) -0.0030(16) 0.0198(19)
C10 0.0401(18) 0.048(2) 0.0230(16) 0.0049(14) -0.0016(13) 0.0196(15)
C11 0.068(3) 0.046(2) 0.0292(18) 0.0038(16) -0.0060(17) 0.028(2)
C12 0.072(3) 0.046(2) 0.0282(18) -0.0013(15) -0.0048(17) 0.030(2)
Cu1 0.0337(3) 0.0333(3) 0.0213(3) -0.00091(19) -0.00068(19) 0.0222(2)
N1 0.0447(16) 0.0392(15) 0.0222(13) 0.0012(11) 0.0008(11) 0.0248(13)
N2 0.0550(19) 0.0443(18) 0.0238(15) 0.0041(12) -0.0010(12) 0.0187(15)
O1 0.0390(13) 0.0291(12) 0.0504(15) -0.0041(10) -0.0064(11) 0.0186(10)
O2 0.0314(12) 0.0342(12) 0.0362(12) 0.0000(9) 0.0000(9) 0.0203(10)
O3 0.144(4) 0.0457(19) 0.0348(16) 0.0055(14) -0.0031(19) 0.007(2)
O4 0.262(14) 0.262(14) 0.041(7) 0.000 0.000 0.131(7)
O5 0.192(18) 0.192(18) 0.23(4) 0.000 0.000 0.096(9)
O4' 0.24(2) 0.24(4) 0.030(5) -0.004(9) -0.003(7) 0.16(3)
O5' 0.096(17) 0.063(14) 0.14(3) -0.011(14) 0.023(16) 0.052(13)

loop_
_atom_type_symbol
_atom_type_description
_atom_type_scat_dispersion_real
_atom_type_scat_dispersion_imag
_atom_type_scat_source
C C 0.0033 0.0016 'International Tables Vol C Tables 4.2.6.8 and 6.1.1.4'
H H 0.0000 0.0000 'International Tables Vol C Tables 4.2.6.8 and 6.1.1.4'
N N 0.0061 0.0033 'International Tables Vol C Tables 4.2.6.8 and 6.1.1.4'
O O 0.0106 0.0060 'International Tables Vol C Tables 4.2.6.8 and 6.1.1.4'
Cu Cu 0.3201 1.2651 'International Tables Vol C Tables 4.2.6.8 and 6.1.1.4'

loop_
_geom_angle_atom_site_label_1
_geom_angle_atom_site_label_2
_geom_angle_atom_site_label_3
_geom_angle
_geom_angle_site_symmetry_1
_geom_angle_site_symmetry_3
O1 C1 O2 123.3(3) . .
O1 C1 C2 120.8(3) . .
O2 C1 C2 115.8(3) . .
O1 C1 Cu1 76.03(18) . .
O2 C1 Cu1 47.45(14) . .
C2 C1 Cu1 162.8(2) . .
C3 C2 C3 120.1(3) . 2_665
C3 C2 C1 119.9(3) . .
C3 C2 C1 119.9(3) 2_665 .
C2 C3 C2 119.9(3) . 3_565
C2 C3 H3 120.0 . .
C2 C3 H3 120.0 3_565 .
N1 C4 C5 123.2(4) . .
N1 C4 H4 118.4 . .
C5 C4 H4 118.4 . .
C6 C5 C4 119.5(4) . .
C6 C5 H5 120.2 . .
C4 C5 H5 120.2 . .
C5 C6 C7 116.9(4) . .
C5 C6 C9 126.0(3) . .
C7 C6 C9 117.1(3) . .
C6 C7 C8 120.1(4) . .
C6 C7 H7 120.0 . .
C8 C7 H7 120.0 . .
N1 C8 C7 122.4(3) . .
N1 C8 H8 118.8 . .
C7 C8 H8 118.8 . .
O3 C9 N2 123.9(3) . .
O3 C9 C6 119.5(3) . .
N2 C9 C6 116.6(3) . .
C11 C10 C12 118.6(4) . .
C11 C10 N2 117.7(3) . .
C12 C10 N2 123.6(3) . .
C10 C11 C12 120.9(4) . 10_666
C10 C11 H11 119.6 . .
C12 C11 H11 119.6 10_666 .
C11 C12 C10 120.5(4) 10_666 .
C11 C12 H12 119.7 10_666 .
C10 C12 H12 119.7 . .
O2 Cu1 O2 180.0 . 10_665
O2 Cu1 N1 89.26(10) . 10_665
O2 Cu1 N1 90.74(10) 10_665 10_665
O2 Cu1 N1 90.74(10) . .
O2 Cu1 N1 89.26(10) 10_665 .
N1 Cu1 N1 180.00(18) 10_665 .
O2 Cu1 C1 29.15(10) . .
O2 Cu1 C1 150.85(10) 10_665 .
N1 Cu1 C1 89.90(10) 10_665 .
N1 Cu1 C1 90.10(10) . .
O2 Cu1 C1 150.85(10) . 10_665
O2 Cu1 C1 29.15(10) 10_665 10_665
N1 Cu1 C1 90.10(10) 10_665 10_665
N1 Cu1 C1 89.90(10) . 10_665
C1 Cu1 C1 180.0 . 10_665
C4 N1 C8 117.8(3) . .
C4 N1 Cu1 122.7(3) . .
C8 N1 Cu1 119.4(2) . .
C9 N2 C10 125.8(3) . .
C9 N2 H2 117(4) . .
C10 N2 H2 116(4) . .
C1 O2 Cu1 103.40(19) . .
O4' O4' O4' 120.00(3) 14_455 15

loop_
_geom_bond_atom_site_label_1
_geom_bond_atom_site_label_2
_geom_bond_distance
_geom_bond_site_symmetry_2
C1 O1 1.240(4) .
C1 O2 1.276(4) .
C1 C2 1.493(4) .
C1 Cu1 2.549(3) .
C2 C3 1.388(4) .
C2 C3 1.392(4) 2_665
C3 C2 1.392(4) 3_565
C3 H3 0.9300 .
C4 N1 1.302(5) .
C4 C5 1.381(6) .
C4 H4 0.9300 .
C5 C6 1.367(6) .
C5 H5 0.9300 .
C6 C7 1.371(5) .
C6 C9 1.510(5) .
C7 C8 1.371(5) .
C7 H7 0.9300 .
C8 N1 1.325(5) .
C8 H8 0.9300 .
C9 O3 1.217(5) .
C9 N2 1.341(5) .
C10 C11 1.376(5) .
C10 C12 1.386(5) .
C10 N2 1.411(5) .
C11 C12 1.381(5) 10_666
C11 H11 0.9300 .
C12 C11 1.381(5) 10_666
C12 H12 0.9300 .
Cu1 O2 1.931(2) .
Cu1 O2 1.931(2) 10_665
Cu1 N1 2.033(3) 10_665
Cu1 N1 2.033(3) .
Cu1 C1 2.549(3) 10_665
N2 H2 0.93(5) .
O4' O4' 1.65(2) 14_455
O4' O4' 1.65(2) 15

loop_
_geom_torsion_atom_site_label_1
_geom_torsion_atom_site_label_2
_geom_torsion_atom_site_label_3
_geom_torsion_atom_site_label_4
_geom_torsion
_geom_torsion_site_symmetry_1
_geom_torsion_site_symmetry_4
O1 C1 C2 C3 4.2(5) . .
O2 C1 C2 C3 -175.6(3) . .
Cu1 C1 C2 C3 172.1(6) . .
O1 C1 C2 C3 -178.5(3) . 2_665
O2 C1 C2 C3 1.6(5) . 2_665
Cu1 C1 C2 C3 -10.6(10) . 2_665
C3 C2 C3 C2 -0.3(7) 2_665 3_565
C1 C2 C3 C2 176.9(2) . 3_565
N1 C4 C5 C6 0.5(9) . .
C4 C5 C6 C7 -0.1(7) . .
C4 C5 C6 C9 179.4(5) . .
C5 C6 C7 C8 0.0(7) . .
C9 C6 C7 C8 -179.6(4) . .
C6 C7 C8 N1 -0.1(7) . .
C5 C6 C9 O3 177.7(5) . .
C7 C6 C9 O3 -2.7(7) . .
C5 C6 C9 N2 -2.2(7) . .
C7 C6 C9 N2 177.3(4) . .
C12 C10 C11 C12 0.0(7) . 10_666
N2 C10 C11 C12 -177.1(4) . 10_666
C11 C10 C12 C11 0.0(7) . 10_666
N2 C10 C12 C11 176.9(4) . 10_666
O1 C1 Cu1 O2 -175.7(3) . .
C2 C1 Cu1 O2 15.0(7) . .
O1 C1 Cu1 O2 4.3(3) . 10_665
O2 C1 Cu1 O2 180.0 . 10_665
C2 C1 Cu1 O2 -165.0(7) . 10_665
O1 C1 Cu1 N1 95.7(2) . 10_665
O2 C1 Cu1 N1 -88.7(2) . 10_665
C2 C1 Cu1 N1 -73.7(8) . 10_665
O1 C1 Cu1 N1 -84.3(2) . .
O2 C1 Cu1 N1 91.3(2) . .
C2 C1 Cu1 N1 106.3(8) . .
O1 C1 Cu1 C1 -91(58) . 10_665
O2 C1 Cu1 C1 85(58) . 10_665
C2 C1 Cu1 C1 100(58) . 10_665
C5 C4 N1 C8 -0.6(7) . .
C5 C4 N1 Cu1 179.2(4) . .
C7 C8 N1 C4 0.4(7) . .
C7 C8 N1 Cu1 -179.4(4) . .
O2 Cu1 N1 C4 -44.9(4) . .
O2 Cu1 N1 C4 135.1(4) 10_665 .
N1 Cu1 N1 C4 -74(100) 10_665 .
C1 Cu1 N1 C4 -74.1(4) . .
C1 Cu1 N1 C4 105.9(4) 10_665 .
O2 Cu1 N1 C8 134.9(3) . .
O2 Cu1 N1 C8 -45.1(3) 10_665 .
N1 Cu1 N1 C8 106(100) 10_665 .
C1 Cu1 N1 C8 105.7(3) . .
C1 Cu1 N1 C8 -74.3(3) 10_665 .
O3 C9 N2 C10 5.2(7) . .
C6 C9 N2 C10 -174.9(3) . .
C11 C10 N2 C9 -156.2(4) . .
C12 C10 N2 C9 26.9(6) . .
O1 C1 O2 Cu1 5.1(4) . .
C2 C1 O2 Cu1 -175.1(2) . .
O2 Cu1 O2 C1 -89(58) 10_665 .
N1 Cu1 O2 C1 91.1(2) 10_665 .
N1 Cu1 O2 C1 -88.9(2) . .
C1 Cu1 O2 C1 180.0 10_665 .
